data_7019828
loop_
_publ_author_name
'Winkelhaus, Daniel'
'Neumann, Beate'
'Stammler, Hans-Georg'
'Mitzel, Norbert W.'

_publ_section_title
;
 Intramolecular Lewis acid-base pairs based on 4-ethynyl-2,6-lutidine.
;
_journal_issue 30
_journal_name_full 'Dalton transactions (Cambridge, England : 2003)'
_journal_page_first 9143
_journal_page_last 9150
_journal_paper_doi 10.1039/c2dt30719g
_journal_volume 41
_journal_year 2012
_chemical_formula_moiety 'C15 H22 Al N O'
_chemical_formula_sum 'C15 H22 Al N O'
_chemical_formula_weight 259.32
_chemical_name_systematic ?
_space_group_IT_number 2
_symmetry_cell_setting triclinic
_symmetry_space_group_name_Hall '-P 1'
_symmetry_space_group_name_H-M 'P -1'
_atom_sites_solution_hydrogens geom
_atom_sites_solution_primary direct
_atom_sites_solution_secondary difmap
_audit_creation_method SHELXL-97
_cell_angle_alpha 72.661(4)
_cell_angle_beta 84.982(3)
_cell_angle_gamma 83.054(4)
_cell_formula_units_Z 2
_cell_length_a 7.9330(5)
_cell_length_b 8.1336(5)
_cell_length_c 12.4228(8)
_cell_measurement_reflns_used 54680
_cell_measurement_temperature 100(2)
_cell_measurement_theta_max 27.485
_cell_measurement_theta_min 2.910
_cell_volume 758.41(8)
_computing_cell_refinement 'HKL Scalepack (Otwinowski & Minor 1997)'
_computing_data_collection 'Collect, Bruker AXS, 2004'
_computing_data_reduction 'Denzo and Scalepack (Otwinowski & Minor, 1997)'
_computing_molecular_graphics 'SHELXTL-PLUS (1990)'
_computing_publication_material 'SHELXL-97 (Sheldrick, 1997)'
_computing_structure_refinement 'SHELXL-97 (Sheldrick, 1997)'
_computing_structure_solution 'SHELXS-97 (Sheldrick, 1990)'
_diffrn_ambient_temperature 100(2)
_diffrn_measured_fraction_theta_full 0.996
_diffrn_measured_fraction_theta_max 0.996
_diffrn_measurement_device_type KappaCCD
_diffrn_measurement_method CCD
_diffrn_radiation_monochromator graphite
_diffrn_radiation_source 'fine-focus sealed tube'
_diffrn_radiation_type MoK\a
_diffrn_radiation_wavelength 0.71073
_diffrn_reflns_av_R_equivalents 0.045
_diffrn_reflns_av_sigmaI/netI 0.0319
_diffrn_reflns_limit_h_max 10
_diffrn_reflns_limit_h_min -10
_diffrn_reflns_limit_k_max 10
_diffrn_reflns_limit_k_min -10
_diffrn_reflns_limit_l_max 16
_diffrn_reflns_limit_l_min -16
_diffrn_reflns_number 19843
_diffrn_reflns_theta_full 27.46
_diffrn_reflns_theta_max 27.46
_diffrn_reflns_theta_min 3.03
_exptl_absorpt_coefficient_mu 0.123
_exptl_absorpt_correction_T_max 0.9758
_exptl_absorpt_correction_T_min 0.9640
_exptl_absorpt_correction_type multi-scan
_exptl_absorpt_process_details 'Denzo and Scalepack (Otwinowski & Minor, 1997)'
_exptl_crystal_colour Colourless
_exptl_crystal_density_diffrn 1.136
_exptl_crystal_density_method 'not measured'
_exptl_crystal_description fragment
_exptl_crystal_F_000 280
_exptl_crystal_size_max 0.30
_exptl_crystal_size_mid 0.29
_exptl_crystal_size_min 0.20
_refine_diff_density_max 0.261
_refine_diff_density_min -0.304
_refine_diff_density_rms 0.043
_refine_ls_extinction_method none
_refine_ls_goodness_of_fit_ref 1.042
_refine_ls_hydrogen_treatment constr
_refine_ls_matrix_type full
_refine_ls_number_parameters 167
_refine_ls_number_reflns 3462
_refine_ls_number_restraints 0
_refine_ls_restrained_S_all 1.042
_refine_ls_R_factor_all 0.0542
_refine_ls_R_factor_gt 0.0411
_refine_ls_shift/su_max 0.000
_refine_ls_shift/su_mean 0.000
_refine_ls_structure_factor_coef Fsqd
_refine_ls_weighting_details 'calc w=1/[\s^2^(Fo^2^)+(0.0564P)^2^+0.1909P] where P=(Fo^2^+2Fc^2^)/3'
_refine_ls_weighting_scheme calc
_refine_ls_wR_factor_gt 0.1034
_refine_ls_wR_factor_ref 0.1103
_reflns_number_gt 2814
_reflns_number_total 3462
_reflns_threshold_expression >2sigma(I)
_cod_data_source_file c2dt30719g.txt
_cod_data_source_block compound4
_cod_depositor_comments
;
The following automatic conversions were performed:

'_symmetry_cell_setting' value 'Triclinic' changed to 'triclinic'
according to /home/saulius/struct/CIF-dictionaries/cif_core.dic
dictionary named 'cif_core.dic' version 2.4.1 from 2010-06-29.

Automatic conversion script
Id: cif_fix_values 1891 2012-01-12 08:04:46Z andrius 
;
_cod_database_code 7019828

loop_
_symmetry_equiv_pos_as_xyz
'x, y, z'
'-x, -y, -z'

loop_
_atom_site_label
_atom_site_type_symbol
_atom_site_fract_x
_atom_site_fract_y
_atom_site_fract_z
_atom_site_U_iso_or_equiv
_atom_site_adp_type
_atom_site_occupancy
_atom_site_symmetry_multiplicity
_atom_site_calc_flag
_atom_site_refinement_flags
Al1 Al 0.25884(5) 0.39092(5) 0.36449(3) 0.02754(14) Uani 1 1 d .
O1 O 0.25564(14) 0.62485(12) 0.36257(8) 0.0313(2) Uani 1 1 d .
N1 N 0.24758(15) -0.00740(15) 0.98606(10) 0.0301(3) Uani 1 1 d .
C1 C 0.25026(19) 0.27966(18) 0.52844(13) 0.0316(3) Uani 1 1 d .
C2 C 0.24879(18) 0.21258(18) 0.62974(12) 0.0301(3) Uani 1 1 d .
C3 C 0.24818(18) 0.13679(18) 0.75049(12) 0.0284(3) Uani 1 1 d .
C4 C 0.29674(18) 0.22803(18) 0.82019(12) 0.0292(3) Uani 1 1 d .
H4 H 0.3306 0.3414 0.7882 0.035 Uiso 1 1 calc R
C5 C 0.29531(18) 0.15252(18) 0.93600(12) 0.0290(3) Uani 1 1 d .
C6 C 0.20137(18) -0.09592(18) 0.91904(12) 0.0289(3) Uani 1 1 d .
C7 C 0.20004(17) -0.02928(18) 0.80253(12) 0.0286(3) Uani 1 1 d .
H7 H 0.1666 -0.0961 0.7585 0.034 Uiso 1 1 calc R
C8 C 0.3467(2) 0.2470(2) 1.01337(13) 0.0355(3) Uani 1 1 d .
H8A H 0.2462 0.2795 1.0571 0.053 Uiso 1 1 calc R
H8B H 0.3980 0.3515 0.9684 0.053 Uiso 1 1 calc R
H8C H 0.4295 0.1716 1.0649 0.053 Uiso 1 1 calc R
C9 C 0.1525(2) -0.27532(19) 0.97813(13) 0.0356(3) Uani 1 1 d .
H9A H 0.2502 -0.3472 1.0166 0.053 Uiso 1 1 calc R
H9B H 0.1172 -0.3264 0.9226 0.053 Uiso 1 1 calc R
H9C H 0.0581 -0.2691 1.0337 0.053 Uiso 1 1 calc R
C10 C 0.47676(19) 0.3350(2) 0.28882(13) 0.0353(3) Uani 1 1 d .
H10A H 0.4741 0.3948 0.2078 0.053 Uiso 1 1 calc R
H10B H 0.4958 0.2097 0.3005 0.053 Uiso 1 1 calc R
H10C H 0.5691 0.3725 0.3205 0.053 Uiso 1 1 calc R
C11 C 0.05153(19) 0.3848(2) 0.29049(13) 0.0334(3) Uani 1 1 d .
H11A H -0.0373 0.4705 0.3064 0.050 Uiso 1 1 calc R
H11B H 0.0123 0.2692 0.3194 0.050 Uiso 1 1 calc R
H11C H 0.0762 0.4117 0.2087 0.050 Uiso 1 1 calc R
C12 C 0.2329(2) 0.76895(18) 0.25842(12) 0.0316(3) Uani 1 1 d .
H12A H 0.1168 0.7793 0.2321 0.038 Uiso 1 1 calc R
H12B H 0.3166 0.7520 0.1977 0.038 Uiso 1 1 calc R
C13 C 0.2617(2) 0.92758(19) 0.29122(13) 0.0361(3) Uani 1 1 d .
H13A H 0.1907 1.0309 0.2482 0.043 Uiso 1 1 calc R
H13B H 0.3827 0.9504 0.2782 0.043 Uiso 1 1 calc R
C14 C 0.2086(2) 0.8799(2) 0.41641(14) 0.0392(4) Uani 1 1 d .
H14A H 0.2605 0.9505 0.4548 0.047 Uiso 1 1 calc R
H14B H 0.0834 0.8950 0.4286 0.047 Uiso 1 1 calc R
C15 C 0.2765(2) 0.6915(2) 0.45755(13) 0.0375(4) Uani 1 1 d .
H15A H 0.3977 0.6793 0.4748 0.045 Uiso 1 1 calc R
H15B H 0.2105 0.6300 0.5260 0.045 Uiso 1 1 calc R

loop_
_atom_site_aniso_label
_atom_site_aniso_U_11
_atom_site_aniso_U_22
_atom_site_aniso_U_33
_atom_site_aniso_U_23
_atom_site_aniso_U_13
_atom_site_aniso_U_12
Al1 0.0333(3) 0.0249(2) 0.0263(2) -0.00877(17) -0.00245(17) -0.00585(17)
O1 0.0471(6) 0.0248(5) 0.0237(5) -0.0079(4) -0.0062(4) -0.0054(4)
N1 0.0335(7) 0.0290(6) 0.0286(6) -0.0084(5) -0.0036(5) -0.0043(5)
C1 0.0331(8) 0.0282(7) 0.0345(8) -0.0091(6) -0.0028(6) -0.0067(6)
C2 0.0298(7) 0.0284(7) 0.0336(8) -0.0101(6) -0.0024(6) -0.0053(6)
C3 0.0253(7) 0.0302(7) 0.0294(7) -0.0081(6) -0.0027(5) -0.0020(5)
C4 0.0293(7) 0.0248(7) 0.0333(8) -0.0077(6) -0.0018(6) -0.0041(5)
C5 0.0287(7) 0.0267(7) 0.0329(7) -0.0110(6) -0.0024(6) -0.0016(5)
C6 0.0269(7) 0.0268(7) 0.0331(7) -0.0081(6) -0.0039(6) -0.0031(5)
C7 0.0277(7) 0.0277(7) 0.0323(7) -0.0109(6) -0.0049(6) -0.0026(5)
C8 0.0424(9) 0.0325(8) 0.0344(8) -0.0120(6) -0.0034(6) -0.0075(6)
C9 0.0442(9) 0.0293(7) 0.0337(8) -0.0062(6) -0.0069(7) -0.0096(6)
C10 0.0358(8) 0.0355(8) 0.0387(8) -0.0159(6) -0.0010(6) -0.0076(6)
C11 0.0358(8) 0.0340(8) 0.0330(8) -0.0121(6) -0.0037(6) -0.0059(6)
C12 0.0399(8) 0.0262(7) 0.0276(7) -0.0046(6) -0.0048(6) -0.0047(6)
C13 0.0429(9) 0.0276(7) 0.0382(8) -0.0095(6) -0.0005(7) -0.0057(6)
C14 0.0495(10) 0.0327(8) 0.0410(9) -0.0183(7) 0.0035(7) -0.0103(7)
C15 0.0562(10) 0.0339(8) 0.0281(8) -0.0152(6) -0.0047(7) -0.0097(7)

loop_
_atom_type_symbol
_atom_type_description
_atom_type_scat_dispersion_real
_atom_type_scat_dispersion_imag
_atom_type_scat_source
C C 0.0033 0.0016 'International Tables Vol C Tables 4.2.6.8 and 6.1.1.4'
H H 0.0000 0.0000 'International Tables Vol C Tables 4.2.6.8 and 6.1.1.4'
Al Al 0.0645 0.0514 'International Tables Vol C Tables 4.2.6.8 and 6.1.1.4'
N N 0.0061 0.0033 'International Tables Vol C Tables 4.2.6.8 and 6.1.1.4'
O O 0.0106 0.0060 'International Tables Vol C Tables 4.2.6.8 and 6.1.1.4'

loop_
_geom_angle_atom_site_label_1
_geom_angle_atom_site_label_2
_geom_angle_atom_site_label_3
_geom_angle
O1 Al1 C10 105.90(6)
O1 Al1 C11 104.39(6)
C10 Al1 C11 116.81(7)
O1 Al1 C1 99.66(5)
C10 Al1 C1 113.10(7)
C11 Al1 C1 114.54(6)
C15 O1 C12 110.14(10)
C15 O1 Al1 127.72(9)
C12 O1 Al1 122.13(8)
C5 N1 C6 117.68(12)
C2 C1 Al1 178.36(13)
C1 C2 C3 178.58(15)
C7 C3 C4 117.41(13)
C7 C3 C2 121.79(13)
C4 C3 C2 120.80(13)
C5 C4 C3 119.79(13)
C5 C4 H4 120.1
C3 C4 H4 120.1
N1 C5 C4 122.66(13)
N1 C5 C8 116.19(13)
C4 C5 C8 121.15(13)
N1 C6 C7 123.00(13)
N1 C6 C9 115.96(13)
C7 C6 C9 121.04(13)
C6 C7 C3 119.46(13)
C6 C7 H7 120.3
C3 C7 H7 120.3
C5 C8 H8A 109.5
C5 C8 H8B 109.5
H8A C8 H8B 109.5
C5 C8 H8C 109.5
H8A C8 H8C 109.5
H8B C8 H8C 109.5
C6 C9 H9A 109.5
C6 C9 H9B 109.5
H9A C9 H9B 109.5
C6 C9 H9C 109.5
H9A C9 H9C 109.5
H9B C9 H9C 109.5
Al1 C10 H10A 109.5
Al1 C10 H10B 109.5
H10A C10 H10B 109.5
Al1 C10 H10C 109.5
H10A C10 H10C 109.5
H10B C10 H10C 109.5
Al1 C11 H11A 109.5
Al1 C11 H11B 109.5
H11A C11 H11B 109.5
Al1 C11 H11C 109.5
H11A C11 H11C 109.5
H11B C11 H11C 109.5
O1 C12 C13 104.60(11)
O1 C12 H12A 110.8
C13 C12 H12A 110.8
O1 C12 H12B 110.8
C13 C12 H12B 110.8
H12A C12 H12B 108.9
C12 C13 C14 103.27(12)
C12 C13 H13A 111.1
C14 C13 H13A 111.1
C12 C13 H13B 111.1
C14 C13 H13B 111.1
H13A C13 H13B 109.1
C15 C14 C13 102.57(12)
C15 C14 H14A 111.3
C13 C14 H14A 111.3
C15 C14 H14B 111.3
C13 C14 H14B 111.3
H14A C14 H14B 109.2
O1 C15 C14 103.78(12)
O1 C15 H15A 111.0
C14 C15 H15A 111.0
O1 C15 H15B 111.0
C14 C15 H15B 111.0
H15A C15 H15B 109.0

loop_
_geom_bond_atom_site_label_1
_geom_bond_atom_site_label_2
_geom_bond_distance
Al1 O1 1.8929(10)
Al1 C10 1.9646(16)
Al1 C11 1.9656(15)
Al1 C1 1.9656(16)
O1 C15 1.4666(16)
O1 C12 1.4717(17)
N1 C5 1.3482(18)
N1 C6 1.3493(18)
C1 C2 1.213(2)
C2 C3 1.442(2)
C3 C7 1.396(2)
C3 C4 1.3997(19)
C4 C5 1.385(2)
C4 H4 0.9500
C5 C8 1.505(2)
C6 C7 1.387(2)
C6 C9 1.5057(19)
C7 H7 0.9500
C8 H8A 0.9800
C8 H8B 0.9800
C8 H8C 0.9800
C9 H9A 0.9800
C9 H9B 0.9800
C9 H9C 0.9800
C10 H10A 0.9800
C10 H10B 0.9800
C10 H10C 0.9800
C11 H11A 0.9800
C11 H11B 0.9800
C11 H11C 0.9800
C12 C13 1.511(2)
C12 H12A 0.9900
C12 H12B 0.9900
C13 C14 1.521(2)
C13 H13A 0.9900
C13 H13B 0.9900
C14 C15 1.510(2)
C14 H14A 0.9900
C14 H14B 0.9900
C15 H15A 0.9900
C15 H15B 0.9900
